data_4062208
loop_
_publ_author_name
'Wang, Baiquan'
'Zhu, Bolin'
'Zhang, Jianyong'
'Xu, Shansheng'
'Zhou, Xiuzhong'
'Weng, Linhong'

_publ_section_title
;
 Reactions of Doubly Bridged Bis(cyclopentadienes) with Iron Pentacarbonyl
;
_journal_coden_ASTM ORGND7
_journal_issue 26
_journal_name_full Organometallics
_journal_page_first 5543
_journal_page_last 5555
_journal_paper_doi 10.1021/om030364a
_journal_volume 22
_journal_year 2003
_chemical_formula_sum 'C29 H22 Fe2 O4 Si'
_chemical_formula_weight 574.26
_space_group_IT_number 2
_symmetry_cell_setting triclinic
_symmetry_space_group_name_Hall '-P 1'
_symmetry_space_group_name_H-M 'P -1'
_cell_angle_alpha 72.204(7)
_cell_angle_beta 79.040(7)
_cell_angle_gamma 88.160(7)
_cell_formula_units_Z 2
_cell_length_a 8.394(4)
_cell_length_b 10.097(4)
_cell_length_c 16.130(7)
_cell_measurement_temperature 293(2)
_cell_volume 1277.4(9)
_diffrn_ambient_temperature 293(2)
_exptl_crystal_density_diffrn 1.493
_cod_depositor_comments
;
The following automatic conversions were performed:
'_symmetry_cell_setting' value 'Triclinic' changed to 'triclinic'
according to '/home/saulius/struct/CIF-dictionaries/cif_core.dic'
dictionary named 'cif_core.dic' version 2.4.1 from 2010-06-29.

Automatic conversion script
Id: cif_fix_enum 1527 2010-12-29 10:47:43Z saulius 

 Updated bibliographical information.

 Antanas Vaitkus,
 2019-09-11
;
_cod_database_code 4062208

loop_
_symmetry_equiv_pos_as_xyz
'x, y, z'
'-x, -y, -z'

loop_
_atom_site_label
_atom_site_type_symbol
_atom_site_fract_x
_atom_site_fract_y
_atom_site_fract_z
_atom_site_U_iso_or_equiv
_atom_site_adp_type
_atom_site_occupancy
_atom_site_symmetry_multiplicity
_atom_site_calc_flag
_atom_site_refinement_flags
_atom_site_disorder_assembly
_atom_site_disorder_group
Fe1 Fe 0.67811(12) 0.35573(17) 0.33291(10) 0.0277(6) Uani 1 1 d . . .
Fe2 Fe 0.51859(14) 0.2613(2) 0.22591(11) 0.0397(7) Uani 1 1 d . . .
O1 O 0.9543(7) 0.4451(10) 0.1884(6) 0.069(3) Uani 1 1 d . . .
O2 O 0.8571(9) 0.1072(9) 0.3968(6) 0.067(3) Uani 1 1 d . . .
O3 O 0.5853(9) -0.0215(12) 0.3246(7) 0.077(4) Uani 1 1 d . . .
O4 O 0.7866(10) 0.2758(13) 0.0813(8) 0.124(5) Uani 1 1 d . . .
Si3 Si 0.4363(3) 0.6009(4) 0.2301(2) 0.0317(10) Uani 1 1 d . . .
C1 C 0.8395(11) 0.4088(14) 0.2445(9) 0.055(5) Uani 1 1 d . . .
C2 C 0.7796(11) 0.1973(15) 0.3713(8) 0.043(4) Uani 1 1 d . . .
C3 C 0.5681(11) 0.0988(17) 0.2839(9) 0.046(5) Uani 1 1 d . . .
C4 C 0.6834(13) 0.2733(16) 0.1436(9) 0.057(4) Uani 1 1 d . . .
C5 C 0.5129(9) 0.5212(13) 0.3323(7) 0.028(3) Uani 1 1 d . . .
C6 C 0.6577(9) 0.5413(15) 0.3642(8) 0.051(4) Uani 1 1 d . . .
H6A H 0.7337 0.6209 0.3359 0.061 Uiso 1 1 calc R . .
C7 C 0.6749(9) 0.4364(13) 0.4387(7) 0.030(2) Uani 1 1 d U . .
H7A H 0.7629 0.4301 0.4718 0.036 Uiso 1 1 calc R . .
C8 C 0.5413(10) 0.3379(12) 0.4618(6) 0.033(3) Uani 1 1 d . . .
H8A H 0.5188 0.2538 0.5129 0.039 Uiso 1 1 calc R . .
C9 C 0.4446(9) 0.3932(12) 0.3939(6) 0.020(3) Uani 1 1 d . . .
C10 C 0.3654(9) 0.4347(12) 0.2191(7) 0.031(3) Uani 1 1 d . . .
C11 C 0.3714(10) 0.3894(16) 0.1418(8) 0.044(4) Uani 1 1 d . . .
H11A H 0.4084 0.4460 0.0800 0.052 Uiso 1 1 calc R . .
C12 C 0.3106(11) 0.2538(17) 0.1698(8) 0.053(4) Uani 1 1 d . . .
H12A H 0.2983 0.1980 0.1311 0.064 Uiso 1 1 calc R . .
C13 C 0.2707(9) 0.2099(13) 0.2613(8) 0.044(4) Uani 1 1 d . . .
H13A H 0.2249 0.1175 0.2971 0.052 Uiso 1 1 calc R . .
C14 C 0.3050(9) 0.3154(13) 0.2965(7) 0.031(3) Uani 1 1 d U . .
C15 C 0.2878(9) 0.3165(16) 0.3901(9) 0.038(4) Uani 1 1 d . . .
C16 C 0.1362(8) 0.3930(13) 0.4186(8) 0.044(4) Uani 1 1 d . . .
H16A H 0.0408 0.3446 0.4169 0.066 Uiso 1 1 calc R . .
H16B H 0.1401 0.4861 0.3789 0.066 Uiso 1 1 calc R . .
H16C H 0.1329 0.3960 0.4778 0.066 Uiso 1 1 calc R . .
C17 C 0.2733(10) 0.1698(18) 0.4519(9) 0.058(5) Uani 1 1 d . . .
H17A H 0.3664 0.1192 0.4355 0.087 Uiso 1 1 calc R . .
H17B H 0.1768 0.1253 0.4480 0.087 Uiso 1 1 calc R . .
H17C H 0.2674 0.1714 0.5116 0.087 Uiso 1 1 calc R . .
C18 C 0.2599(9) 0.7106(13) 0.2531(7) 0.034(3) Uani 1 1 d . . .
C19 C 0.1399(10) 0.7348(14) 0.1991(7) 0.048(4) Uani 1 1 d . . .
H19A H 0.1502 0.6978 0.1522 0.058 Uiso 1 1 calc R . .
C20 C 0.0066(12) 0.8146(15) 0.2169(10) 0.063(5) Uani 1 1 d . . .
H20A H -0.0715 0.8317 0.1813 0.075 Uiso 1 1 calc R . .
C21 C -0.0101(12) 0.8679(14) 0.2864(11) 0.066(5) Uani 1 1 d . . .
H21A H -0.1003 0.9200 0.2977 0.079 Uiso 1 1 calc R . .
C22 C 0.1050(12) 0.8457(13) 0.3405(9) 0.052(4) Uani 1 1 d . . .
H22A H 0.0934 0.8812 0.3881 0.062 Uiso 1 1 calc R . .
C23 C 0.2376(10) 0.7686(13) 0.3204(8) 0.042(4) Uani 1 1 d . . .
H23A H 0.3170 0.7553 0.3550 0.050 Uiso 1 1 calc R . .
C24 C 0.5868(11) 0.7034(19) 0.1384(9) 0.039(4) Uani 1 1 d . . .
C25 C 0.5885(13) 0.847(2) 0.1165(10) 0.069(6) Uani 1 1 d . . .
H25A H 0.5081 0.8859 0.1491 0.083 Uiso 1 1 calc R . .
C29 C 0.7081(10) 0.6545(15) 0.0856(7) 0.046(4) Uani 1 1 d . . .
H29A H 0.7128 0.5587 0.0959 0.056 Uiso 1 1 calc R . .
C28 C 0.8238(13) 0.738(3) 0.0183(13) 0.081(7) Uani 1 1 d . . .
H28A H 0.9022 0.6980 -0.0150 0.097 Uiso 1 1 calc R . .
C27 C 0.8219(17) 0.876(3) 0.0016(12) 0.092(7) Uani 1 1 d . . .
H27A H 0.9021 0.9309 -0.0422 0.110 Uiso 1 1 calc R . .
C26 C 0.7026(17) 0.9399(18) 0.0483(11) 0.073(5) Uani 1 1 d . . .
H26A H 0.6980 1.0360 0.0359 0.087 Uiso 1 1 calc R . .

loop_
_atom_site_aniso_label
_atom_site_aniso_U_11
_atom_site_aniso_U_22
_atom_site_aniso_U_33
_atom_site_aniso_U_23
_atom_site_aniso_U_13
_atom_site_aniso_U_12
Fe1 0.0231(6) 0.0186(15) 0.0471(11) -0.0111(12) -0.0184(6) 0.0017(6)
Fe2 0.0333(7) 0.0374(18) 0.0641(13) -0.0327(14) -0.0191(7) 0.0024(8)
O1 0.035(4) 0.084(9) 0.085(6) -0.026(6) -0.003(4) -0.001(4)
O2 0.064(5) 0.018(8) 0.118(9) -0.007(7) -0.039(5) 0.017(5)
O3 0.067(5) 0.025(10) 0.142(10) -0.011(9) -0.054(5) 0.007(5)
O4 0.085(6) 0.153(13) 0.152(11) -0.109(11) 0.043(6) -0.029(7)
Si3 0.0316(13) 0.021(3) 0.045(2) -0.009(2) -0.0165(11) 0.0038(13)
C1 0.037(6) 0.055(13) 0.103(12) -0.056(11) -0.033(6) 0.007(6)
C2 0.036(5) 0.027(12) 0.078(9) -0.024(9) -0.019(5) -0.013(6)
C3 0.036(6) 0.031(15) 0.067(9) 0.005(11) -0.032(5) -0.003(7)
C4 0.065(7) 0.035(12) 0.077(10) -0.024(10) -0.015(6) -0.012(6)
C5 0.028(4) 0.021(11) 0.047(7) -0.026(8) -0.013(4) 0.002(5)
C6 0.028(5) 0.079(12) 0.079(9) -0.060(10) -0.029(5) 0.015(5)
C7 0.029(3) 0.038(5) 0.026(4) -0.007(4) -0.018(3) 0.004(4)
C8 0.052(5) 0.033(10) 0.010(5) 0.000(6) -0.013(4) 0.018(6)
C9 0.034(5) 0.003(10) 0.027(6) -0.005(7) -0.015(4) 0.008(5)
C10 0.026(4) 0.021(10) 0.056(8) -0.017(8) -0.026(4) 0.006(5)
C11 0.053(6) 0.041(13) 0.042(8) -0.007(9) -0.028(5) -0.010(6)
C12 0.046(6) 0.079(15) 0.064(9) -0.052(11) -0.031(5) 0.008(7)
C13 0.030(5) 0.033(10) 0.087(10) -0.034(9) -0.032(5) 0.000(5)
C14 0.027(3) 0.025(5) 0.037(4) -0.001(4) -0.012(3) 0.001(4)
C15 0.020(4) 0.039(12) 0.067(9) -0.030(10) -0.016(4) 0.006(5)
C16 0.022(4) 0.043(11) 0.072(9) -0.022(8) -0.009(4) 0.000(5)
C17 0.047(6) 0.076(15) 0.067(9) -0.039(11) -0.020(5) 0.005(6)
C18 0.030(5) 0.030(11) 0.036(7) 0.006(8) -0.015(4) -0.012(5)
C19 0.054(6) 0.052(12) 0.050(8) -0.019(9) -0.036(5) 0.018(6)
C20 0.042(6) 0.036(12) 0.108(12) -0.006(10) -0.036(6) 0.012(6)
C21 0.046(6) 0.023(12) 0.110(13) 0.001(10) -0.009(7) 0.011(6)
C22 0.064(7) 0.025(12) 0.067(9) -0.021(9) -0.006(6) 0.003(6)
C23 0.043(5) 0.030(12) 0.052(8) -0.004(8) -0.020(5) -0.005(5)
C24 0.054(6) 0.028(15) 0.033(8) -0.001(11) -0.020(5) -0.005(7)
C25 0.049(7) 0.071(19) 0.070(12) 0.005(15) -0.013(6) -0.014(8)
C29 0.037(5) 0.046(13) 0.042(8) 0.010(9) -0.011(5) -0.011(6)
C28 0.044(7) 0.13(2) 0.085(13) -0.047(17) -0.013(7) -0.018(9)
C27 0.074(10) 0.15(3) 0.062(11) -0.028(18) -0.026(7) -0.046(11)
C26 0.095(10) 0.031(16) 0.084(12) 0.014(12) -0.041(9) -0.028(9)

loop_
_geom_bond_atom_site_label_1
_geom_bond_atom_site_label_2
_geom_bond_distance
_geom_bond_site_symmetry_2
_geom_bond_publ_flag
Fe1 C1 1.733(13) . ?
Fe1 C2 1.782(14) . ?
Fe1 C6 2.078(11) . ?
Fe1 C9 2.097(7) . ?
Fe1 C7 2.099(9) . ?
Fe1 C8 2.133(8) . ?
Fe1 C5 2.136(9) . ?
Fe1 Fe2 2.766(2) . ?
Fe2 C4 1.705(12) . ?
Fe2 C3 1.705(16) . ?
Fe2 C14 2.086(8) . ?
Fe2 C13 2.088(8) . ?
Fe2 C11 2.123(11) . ?
Fe2 C10 2.127(9) . ?
Fe2 C12 2.127(10) . ?
O1 C1 1.170(12) . ?
O2 C2 1.120(13) . ?
O3 C3 1.209(13) . ?
O4 C4 1.190(12) . ?
Si3 C24 1.815(15) . ?
Si3 C5 1.826(11) . ?
Si3 C10 1.869(11) . ?
Si3 C18 1.869(10) . ?
C5 C9 1.426(14) . ?
C5 C6 1.449(11) . ?
C6 C7 1.366(14) . ?
C6 H6A 0.9800 . ?
C7 C8 1.439(14) . ?
C7 H7A 0.9800 . ?
C8 C9 1.450(12) . ?
C8 H8A 0.9800 . ?
C9 C15 1.569(14) . ?
C10 C11 1.445(13) . ?
C10 C14 1.465(14) . ?
C11 C12 1.385(15) . ?
C11 H11A 0.9800 . ?
C12 C13 1.382(15) . ?
C12 H12A 0.9800 . ?
C13 C14 1.411(14) . ?
C13 H13A 0.9800 . ?
C14 C15 1.493(14) . ?
C15 C17 1.505(17) . ?
C15 C16 1.535(11) . ?
C16 H16A 0.9600 . ?
C16 H16B 0.9600 . ?
C16 H16C 0.9600 . ?
C17 H17A 0.9600 . ?
C17 H17B 0.9600 . ?
C17 H17C 0.9600 . ?
C18 C23 1.363(14) . ?
C18 C19 1.422(12) . ?
C19 C20 1.395(13) . ?
C19 H19A 0.9300 . ?
C20 C21 1.366(17) . ?
C20 H20A 0.9300 . ?
C21 C22 1.390(18) . ?
C21 H21A 0.9300 . ?
C22 C23 1.383(12) . ?
C22 H22A 0.9300 . ?
C23 H23A 0.9300 . ?
C24 C29 1.378(13) . ?
C24 C25 1.380(19) . ?
C25 C26 1.43(2) . ?
C25 H25A 0.9300 . ?
C29 C28 1.39(2) . ?
C29 H29A 0.9300 . ?
C28 C27 1.34(2) . ?
C28 H28A 0.9300 . ?
C27 C26 1.40(2) . ?
C27 H27A 0.9300 . ?
C26 H26A 0.9300 . ?
